data_7245206
loop_
_publ_author_name
'Yin, Haiting'
'Wu, Yunjun'
'Gu, Xiaoxia'
'Feng, Zhijun'
'Wang, Meifang'
'Feng, Dexiang'
'Wang, Ming'
'Cheng, Ziyang'
'Wang, Shaoyin'

_publ_section_title
;
 Synthesis of pyrano[3,2-c]quinolones and furo[3,2-c]quinolones via
 acid-catalyzed tandem reaction of 4-hydroxy-1-methylquinolin-2(1H)-one
 and propargylic alcohols
;
_journal_issue 33
_journal_name_full 'RSC Advances'
_journal_page_first 21066
_journal_page_last 21078
_journal_paper_doi 10.1039/D2RA03416F
_journal_volume 12
_journal_year 2022
_chemical_formula_moiety 'C31 H23 N O2'
_chemical_formula_sum 'C31 H23 N O2'
_chemical_formula_weight 441.50
_space_group_crystal_system monoclinic
_space_group_IT_number 14
_space_group_name_Hall '-P 2yn'
_space_group_name_H-M_alt 'P 1 21/n 1'
_atom_sites_solution_hydrogens geom
_atom_sites_solution_primary dual
_audit_creation_date 2021-12-27
_audit_creation_method
;
Olex2 1.5
(compiled 2021.12.09 svn.r5202d8cf for OlexSys, GUI svn.r6439)
;
_audit_update_record
;
2022-03-20 deposited with the CCDC.	2022-07-18 downloaded from the CCDC.
;
_cell_angle_alpha 90
_cell_angle_beta 108.434(4)
_cell_angle_gamma 90
_cell_formula_units_Z 4
_cell_length_a 10.1008(11)
_cell_length_b 23.219(3)
_cell_length_c 10.2424(9)
_cell_measurement_reflns_used 9854
_cell_measurement_temperature 300
_cell_measurement_theta_max 29.804
_cell_measurement_theta_min 2.632
_cell_volume 2278.9(4)
_computing_cell_refinement 'SAINT v8.37A (Bruker, 2015)'
_computing_data_reduction 'SAINT v8.37A (Bruker, 2015)'
_computing_molecular_graphics 'Olex2 1.5 (Dolomanov et al., 2009)'
_computing_publication_material 'Olex2 1.5 (Dolomanov et al., 2009)'
_computing_structure_refinement 'SHELXL 2018/3 (Sheldrick, 2015)'
_computing_structure_solution 'ShelXT (Sheldrick, 2015)'
_diffrn_ambient_temperature 300.00
_diffrn_measured_fraction_theta_full 0.999
_diffrn_measured_fraction_theta_max 0.999
_diffrn_measurement_device_type 'Bruker APEX-II CCD'
_diffrn_measurement_method '\f and \w scans'
_diffrn_radiation_type MoK\a
_diffrn_radiation_wavelength 0.71073
_diffrn_reflns_av_R_equivalents 0.0518
_diffrn_reflns_av_unetI/netI 0.0246
_diffrn_reflns_Laue_measured_fraction_full 0.999
_diffrn_reflns_Laue_measured_fraction_max 0.999
_diffrn_reflns_limit_h_max 14
_diffrn_reflns_limit_h_min -14
_diffrn_reflns_limit_k_max 32
_diffrn_reflns_limit_k_min -32
_diffrn_reflns_limit_l_max 14
_diffrn_reflns_limit_l_min -13
_diffrn_reflns_number 83541
_diffrn_reflns_point_group_measured_fraction_full 0.999
_diffrn_reflns_point_group_measured_fraction_max 0.999
_diffrn_reflns_theta_full 25.242
_diffrn_reflns_theta_max 29.935
_diffrn_reflns_theta_min 2.620
_diffrn_source_current 30.0
_diffrn_source_power 1.5
_diffrn_source_voltage 50.0
_diffrn_standards_number 0
_exptl_absorpt_coefficient_mu 0.080
_exptl_absorpt_correction_T_max 0.7460
_exptl_absorpt_correction_T_min 0.6936
_exptl_absorpt_correction_type multi-scan
_exptl_absorpt_process_details
;
SADABS-2016/2 (Bruker,2016/2) was used for absorption correction.
wR2(int) was 0.0679 before and 0.0541 after correction.
The Ratio of minimum to maximum transmission is 0.9298.
The \l/2 correction factor is Not present.
;
_exptl_crystal_colour 'clear light colourless'
_exptl_crystal_colour_lustre clear
_exptl_crystal_colour_modifier light
_exptl_crystal_colour_primary colourless
_exptl_crystal_density_diffrn 1.287
_exptl_crystal_description block
_exptl_crystal_F_000 928
_exptl_crystal_size_max 0.22
_exptl_crystal_size_mid 0.21
_exptl_crystal_size_min 0.2
_refine_diff_density_max 0.201
_refine_diff_density_min -0.222
_refine_diff_density_rms 0.041
_refine_ls_extinction_coef 0.0165(12)
_refine_ls_extinction_expression Fc^*^=kFc[1+0.001xFc^2^\l^3^/sin(2\q)]^-1/4^
_refine_ls_extinction_method 'SHELXL-2018/3 (Sheldrick 2018)'
_refine_ls_goodness_of_fit_ref 1.024
_refine_ls_hydrogen_treatment constr
_refine_ls_matrix_type full
_refine_ls_number_parameters 309
_refine_ls_number_reflns 6610
_refine_ls_number_restraints 0
_refine_ls_restrained_S_all 1.024
_refine_ls_R_factor_all 0.0744
_refine_ls_R_factor_gt 0.0466
_refine_ls_shift/su_max 0.000
_refine_ls_shift/su_mean 0.000
_refine_ls_structure_factor_coef Fsqd
_refine_ls_weighting_details 'w=1/[\s^2^(Fo^2^)+(0.0523P)^2^+0.5583P] where P=(Fo^2^+2Fc^2^)/3'
_refine_ls_weighting_scheme calc
_refine_ls_wR_factor_gt 0.1111
_refine_ls_wR_factor_ref 0.1252
_reflns_Friedel_coverage 0.000
_reflns_number_gt 4711
_reflns_number_total 6610
_reflns_threshold_expression 'I > 2\s(I)'
_cod_data_source_file d2ra03416f2.cif
_cod_data_source_block 20211227c
_cod_database_code 7245206
_shelx_shelxl_version_number 2018/3
_shelx_space_group_comment
;
The symmetry employed for this shelxl refinement is uniquely defined
by the following loop, which should always be used as a source of
symmetry information in preference to the above space-group names.
They are only intended as comments.
;
_shelx_estimated_absorpt_t_max 0.984
_shelx_estimated_absorpt_t_min 0.983
_olex2_refinement_description
;
1. Fixed Uiso
 At 1.2 times of:
  All C(H) groups
 At 1.5 times of:
  All C(H,H,H) groups
2.a Aromatic/amide H refined with riding coordinates:
 C3(H3), C4(H4), C5(H5), C6(H6), C12(H12), C15(H15), C16(H16), C17(H17),
 C18(H18), C19(H19), C21(H21), C22(H22), C23(H23), C24(H24), C25(H25), C27(H27),
  C28(H28), C29(H29), C30(H30), C31(H31)
2.b Idealised Me refined as rotating group:
 C1(H1A,H1B,H1C)
;
_olex2_submission_special_instructions 'No special instructions were received'

loop_
_space_group_symop_operation_xyz
'x, y, z'
'-x+1/2, y+1/2, -z+1/2'
'-x, -y, -z'
'x-1/2, -y-1/2, z-1/2'

loop_
_atom_site_label
_atom_site_type_symbol
_atom_site_fract_x
_atom_site_fract_y
_atom_site_fract_z
_atom_site_U_iso_or_equiv
_atom_site_adp_type
_atom_site_occupancy
_atom_site_site_symmetry_order
_atom_site_calc_flag
_atom_site_refinement_flags_posn
_atom_site_refinement_flags_adp
_atom_site_refinement_flags_occupancy
_atom_site_disorder_assembly
_atom_site_disorder_group
O1 O 0.85462(14) 0.23949(4) 0.55646(11) 0.0604(3) Uani 1 1 d . . . . .
O2 O 0.74009(9) 0.43744(3) 0.48814(8) 0.0356(2) Uani 1 1 d . . . . .
N1 N 0.89882(12) 0.29930(5) 0.74138(11) 0.0392(2) Uani 1 1 d . . . . .
C1 C 0.96943(18) 0.25185(7) 0.83125(16) 0.0559(4) Uani 1 1 d . . . . .
H1A H 1.055603 0.265476 0.894598 0.084 Uiso 1 1 calc R U . . .
H1B H 0.988314 0.221357 0.776347 0.084 Uiso 1 1 calc R U . . .
H1C H 0.910550 0.237673 0.881578 0.084 Uiso 1 1 calc R U . . .
C2 C 0.87844(12) 0.35147(5) 0.79853(12) 0.0351(3) Uani 1 1 d . . . . .
C3 C 0.91415(14) 0.35910(7) 0.94151(13) 0.0453(3) Uani 1 1 d . . . . .
H3 H 0.952297 0.328694 1.000505 0.054 Uiso 1 1 calc R U . . .
C4 C 0.89285(16) 0.41140(7) 0.99447(14) 0.0510(4) Uani 1 1 d . . . . .
H4 H 0.916861 0.415806 1.089371 0.061 Uiso 1 1 calc R U . . .
C5 C 0.83635(16) 0.45783(7) 0.90970(14) 0.0497(3) Uani 1 1 d . . . . .
H5 H 0.823788 0.493060 0.947361 0.060 Uiso 1 1 calc R U . . .
C6 C 0.79911(14) 0.45102(6) 0.76901(13) 0.0407(3) Uani 1 1 d . . . . .
H6 H 0.760151 0.481765 0.711483 0.049 Uiso 1 1 calc R U . . .
C7 C 0.81939(12) 0.39823(5) 0.71184(12) 0.0329(2) Uani 1 1 d . . . . .
C8 C 0.78597(12) 0.38980(5) 0.56600(11) 0.0314(2) Uani 1 1 d . . . . .
C9 C 0.80688(12) 0.33857(5) 0.51060(12) 0.0337(3) Uani 1 1 d . . . . .
C10 C 0.85285(14) 0.28856(5) 0.60014(13) 0.0397(3) Uani 1 1 d . . . . .
C11 C 0.78721(12) 0.33645(5) 0.36228(12) 0.0332(2) Uani 1 1 d . . . . .
C12 C 0.71863(13) 0.37999(5) 0.28435(12) 0.0360(3) Uani 1 1 d . . . . .
H12 H 0.709187 0.380416 0.191038 0.043 Uiso 1 1 calc R U . . .
C13 C 0.65587(12) 0.42866(5) 0.34404(11) 0.0328(2) Uani 1 1 d . . . . .
C14 C 0.85428(13) 0.29088(5) 0.30234(12) 0.0339(3) Uani 1 1 d . . . . .
C15 C 0.77916(14) 0.26043(6) 0.18577(14) 0.0424(3) Uani 1 1 d . . . . .
H15 H 0.684556 0.267817 0.144845 0.051 Uiso 1 1 calc R U . . .
C16 C 0.84457(16) 0.21909(6) 0.13018(15) 0.0486(3) Uani 1 1 d . . . . .
H16 H 0.793188 0.198551 0.052785 0.058 Uiso 1 1 calc R U . . .
C17 C 0.98438(16) 0.20818(6) 0.18823(16) 0.0503(3) Uani 1 1 d . . . . .
H17 H 1.027668 0.180473 0.150152 0.060 Uiso 1 1 calc R U . . .
C18 C 1.06030(16) 0.23838(7) 0.30297(17) 0.0545(4) Uani 1 1 d . . . . .
H18 H 1.155263 0.231317 0.342277 0.065 Uiso 1 1 calc R U . . .
C19 C 0.99541(14) 0.27925(6) 0.35990(15) 0.0451(3) Uani 1 1 d . . . . .
H19 H 1.047257 0.299248 0.438015 0.054 Uiso 1 1 calc R U . . .
C20 C 0.50619(12) 0.41478(5) 0.33805(12) 0.0332(2) Uani 1 1 d . . . . .
C21 C 0.41404(15) 0.39268(6) 0.21754(14) 0.0471(3) Uani 1 1 d . . . . .
H21 H 0.445361 0.385019 0.143144 0.056 Uiso 1 1 calc R U . . .
C22 C 0.27674(16) 0.38194(7) 0.20662(17) 0.0557(4) Uani 1 1 d . . . . .
H22 H 0.216109 0.367487 0.124835 0.067 Uiso 1 1 calc R U . . .
C23 C 0.22886(15) 0.39252(6) 0.31627(17) 0.0517(4) Uani 1 1 d . . . . .
H23 H 0.136136 0.385360 0.308707 0.062 Uiso 1 1 calc R U . . .
C24 C 0.31955(15) 0.41381(6) 0.43735(16) 0.0479(3) Uani 1 1 d . . . . .
H24 H 0.288107 0.420578 0.512071 0.058 Uiso 1 1 calc R U . . .
C25 C 0.45724(14) 0.42515(6) 0.44812(13) 0.0397(3) Uani 1 1 d . . . . .
H25 H 0.517428 0.439848 0.529854 0.048 Uiso 1 1 calc R U . . .
C26 C 0.66862(13) 0.48599(5) 0.27566(12) 0.0345(3) Uani 1 1 d . . . . .
C27 C 0.55459(15) 0.51942(6) 0.20793(14) 0.0456(3) Uani 1 1 d . . . . .
H27 H 0.465322 0.506234 0.199500 0.055 Uiso 1 1 calc R U . . .
C28 C 0.57106(19) 0.57253(7) 0.15205(17) 0.0585(4) Uani 1 1 d . . . . .
H28 H 0.492978 0.594583 0.107489 0.070 Uiso 1 1 calc R U . . .
C29 C 0.7007(2) 0.59242(7) 0.16218(17) 0.0622(4) Uani 1 1 d . . . . .
H29 H 0.711808 0.628092 0.125639 0.075 Uiso 1 1 calc R U . . .
C30 C 0.8151(2) 0.55909(8) 0.2272(2) 0.0686(5) Uani 1 1 d . . . . .
H30 H 0.903830 0.572184 0.233169 0.082 Uiso 1 1 calc R U . . .
C31 C 0.80006(16) 0.50628(7) 0.28378(17) 0.0546(4) Uani 1 1 d . . . . .
H31 H 0.878578 0.484316 0.327478 0.065 Uiso 1 1 calc R U . . .

loop_
_atom_site_aniso_label
_atom_site_aniso_U_11
_atom_site_aniso_U_22
_atom_site_aniso_U_33
_atom_site_aniso_U_23
_atom_site_aniso_U_13
_atom_site_aniso_U_12
O1 0.0998(9) 0.0321(5) 0.0523(6) 0.0028(4) 0.0282(6) 0.0070(5)
O2 0.0402(5) 0.0324(4) 0.0288(4) -0.0003(3) 0.0031(3) 0.0047(3)
N1 0.0443(6) 0.0368(6) 0.0362(5) 0.0077(4) 0.0122(4) 0.0053(5)
C1 0.0702(10) 0.0480(8) 0.0491(8) 0.0179(7) 0.0185(7) 0.0179(7)
C2 0.0287(6) 0.0403(6) 0.0349(6) 0.0031(5) 0.0083(5) -0.0011(5)
C3 0.0438(7) 0.0539(8) 0.0339(6) 0.0065(6) 0.0062(5) 0.0011(6)
C4 0.0504(8) 0.0668(10) 0.0305(6) -0.0048(6) 0.0050(6) 0.0005(7)
C5 0.0519(8) 0.0540(8) 0.0382(7) -0.0116(6) 0.0071(6) 0.0041(7)
C6 0.0388(7) 0.0431(7) 0.0356(6) -0.0033(5) 0.0051(5) 0.0045(5)
C7 0.0269(5) 0.0376(6) 0.0319(6) -0.0004(5) 0.0060(4) -0.0006(5)
C8 0.0280(5) 0.0332(6) 0.0311(5) 0.0019(4) 0.0065(4) 0.0005(4)
C9 0.0337(6) 0.0336(6) 0.0333(6) 0.0002(5) 0.0098(5) 0.0009(5)
C10 0.0459(7) 0.0349(6) 0.0406(6) 0.0037(5) 0.0168(5) 0.0018(5)
C11 0.0319(6) 0.0340(6) 0.0333(6) -0.0026(5) 0.0097(5) -0.0003(5)
C12 0.0376(6) 0.0385(6) 0.0308(6) -0.0027(5) 0.0092(5) 0.0030(5)
C13 0.0345(6) 0.0348(6) 0.0271(5) 0.0007(4) 0.0067(4) 0.0035(5)
C14 0.0355(6) 0.0328(6) 0.0340(6) 0.0002(5) 0.0118(5) 0.0016(5)
C15 0.0369(7) 0.0458(7) 0.0412(7) -0.0073(5) 0.0075(5) 0.0032(5)
C16 0.0538(8) 0.0468(8) 0.0431(7) -0.0124(6) 0.0124(6) 0.0024(6)
C17 0.0546(9) 0.0461(8) 0.0545(8) -0.0062(6) 0.0233(7) 0.0109(6)
C18 0.0387(7) 0.0604(9) 0.0632(9) -0.0077(7) 0.0142(7) 0.0111(7)
C19 0.0361(7) 0.0491(8) 0.0467(7) -0.0098(6) 0.0082(5) 0.0014(6)
C20 0.0363(6) 0.0287(6) 0.0331(6) 0.0041(4) 0.0086(5) 0.0021(5)
C21 0.0439(7) 0.0555(8) 0.0393(7) -0.0065(6) 0.0096(6) -0.0045(6)
C22 0.0432(8) 0.0587(9) 0.0577(9) -0.0080(7) 0.0051(7) -0.0096(7)
C23 0.0394(7) 0.0451(8) 0.0713(10) 0.0084(7) 0.0185(7) -0.0027(6)
C24 0.0496(8) 0.0465(8) 0.0545(8) 0.0075(6) 0.0262(7) 0.0029(6)
C25 0.0432(7) 0.0386(7) 0.0373(6) 0.0016(5) 0.0128(5) 0.0025(5)
C26 0.0383(6) 0.0359(6) 0.0309(6) 0.0005(5) 0.0130(5) 0.0008(5)
C27 0.0434(7) 0.0451(8) 0.0460(7) 0.0113(6) 0.0108(6) 0.0015(6)
C28 0.0697(11) 0.0481(9) 0.0543(9) 0.0179(7) 0.0147(8) 0.0053(7)
C29 0.0863(13) 0.0485(9) 0.0559(9) 0.0091(7) 0.0283(9) -0.0132(8)
C30 0.0617(11) 0.0700(11) 0.0813(12) 0.0077(9) 0.0329(9) -0.0212(9)
C31 0.0428(8) 0.0574(9) 0.0663(10) 0.0075(7) 0.0213(7) 0.0000(7)

loop_
_atom_type_symbol
_atom_type_description
_atom_type_scat_dispersion_real
_atom_type_scat_dispersion_imag
_atom_type_scat_source
C C 0.0033 0.0016 'International Tables Vol C Tables 4.2.6.8 and 6.1.1.4'
H H 0.0000 0.0000 'International Tables Vol C Tables 4.2.6.8 and 6.1.1.4'
N N 0.0061 0.0033 'International Tables Vol C Tables 4.2.6.8 and 6.1.1.4'
O O 0.0106 0.0060 'International Tables Vol C Tables 4.2.6.8 and 6.1.1.4'

loop_
_geom_angle_atom_site_label_1
_geom_angle_atom_site_label_2
_geom_angle_atom_site_label_3
_geom_angle
_geom_angle_site_symmetry_1
_geom_angle_site_symmetry_3
_geom_angle_publ_flag
C8 O2 C13 117.38(9) . . ?
C2 N1 C1 119.86(11) . . ?
C2 N1 C10 123.22(10) . . ?
C10 N1 C1 116.91(11) . . ?
N1 C1 H1A 109.5 . . ?
N1 C1 H1B 109.5 . . ?
N1 C1 H1C 109.5 . . ?
H1A C1 H1B 109.5 . . ?
H1A C1 H1C 109.5 . . ?
H1B C1 H1C 109.5 . . ?
N1 C2 C3 121.75(11) . . ?
N1 C2 C7 119.73(11) . . ?
C3 C2 C7 118.52(12) . . ?
C2 C3 H3 119.9 . . ?
C4 C3 C2 120.16(13) . . ?
C4 C3 H3 119.9 . . ?
C3 C4 H4 119.2 . . ?
C3 C4 C5 121.59(13) . . ?
C5 C4 H4 119.2 . . ?
C4 C5 H5 120.4 . . ?
C6 C5 C4 119.14(13) . . ?
C6 C5 H5 120.4 . . ?
C5 C6 H6 119.7 . . ?
C5 C6 C7 120.63(13) . . ?
C7 C6 H6 119.7 . . ?
C2 C7 C8 117.59(11) . . ?
C6 C7 C2 119.94(11) . . ?
C6 C7 C8 122.44(11) . . ?
O2 C8 C7 115.10(10) . . ?
O2 C8 C9 122.41(10) . . ?
C9 C8 C7 122.37(11) . . ?
C8 C9 C10 119.50(11) . . ?
C8 C9 C11 118.14(11) . . ?
C10 C9 C11 122.32(11) . . ?
O1 C10 N1 120.40(12) . . ?
O1 C10 C9 123.21(12) . . ?
N1 C10 C9 116.38(11) . . ?
C9 C11 C14 121.30(10) . . ?
C12 C11 C9 117.84(11) . . ?
C12 C11 C14 120.54(11) . . ?
C11 C12 H12 119.1 . . ?
C11 C12 C13 121.76(11) . . ?
C13 C12 H12 119.1 . . ?
O2 C13 C12 109.04(9) . . ?
O2 C13 C20 108.76(9) . . ?
O2 C13 C26 103.54(9) . . ?
C12 C13 C20 111.17(10) . . ?
C12 C13 C26 110.97(10) . . ?
C20 C13 C26 113.01(10) . . ?
C15 C14 C11 121.33(11) . . ?
C19 C14 C11 120.24(11) . . ?
C19 C14 C15 118.40(11) . . ?
C14 C15 H15 119.9 . . ?
C16 C15 C14 120.27(12) . . ?
C16 C15 H15 119.9 . . ?
C15 C16 H16 119.7 . . ?
C17 C16 C15 120.61(13) . . ?
C17 C16 H16 119.7 . . ?
C16 C17 H17 120.1 . . ?
C16 C17 C18 119.72(13) . . ?
C18 C17 H17 120.1 . . ?
C17 C18 H18 120.0 . . ?
C17 C18 C19 119.99(14) . . ?
C19 C18 H18 120.0 . . ?
C14 C19 H19 119.5 . . ?
C18 C19 C14 121.01(13) . . ?
C18 C19 H19 119.5 . . ?
C21 C20 C13 119.37(11) . . ?
C25 C20 C13 122.20(11) . . ?
C25 C20 C21 118.39(12) . . ?
C20 C21 H21 119.5 . . ?
C22 C21 C20 120.91(14) . . ?
C22 C21 H21 119.5 . . ?
C21 C22 H22 119.8 . . ?
C23 C22 C21 120.33(14) . . ?
C23 C22 H22 119.8 . . ?
C22 C23 H23 120.3 . . ?
C22 C23 C24 119.48(13) . . ?
C24 C23 H23 120.3 . . ?
C23 C24 H24 119.9 . . ?
C23 C24 C25 120.28(13) . . ?
C25 C24 H24 119.9 . . ?
C20 C25 H25 119.7 . . ?
C24 C25 C20 120.59(13) . . ?
C24 C25 H25 119.7 . . ?
C27 C26 C13 122.83(11) . . ?
C27 C26 C31 118.05(12) . . ?
C31 C26 C13 119.10(12) . . ?
C26 C27 H27 119.5 . . ?
C26 C27 C28 121.05(14) . . ?
C28 C27 H27 119.5 . . ?
C27 C28 H28 119.8 . . ?
C29 C28 C27 120.44(15) . . ?
C29 C28 H28 119.8 . . ?
C28 C29 H29 120.4 . . ?
C28 C29 C30 119.12(15) . . ?
C30 C29 H29 120.4 . . ?
C29 C30 H30 119.5 . . ?
C29 C30 C31 120.97(16) . . ?
C31 C30 H30 119.5 . . ?
C26 C31 H31 119.8 . . ?
C30 C31 C26 120.36(15) . . ?
C30 C31 H31 119.8 . . ?

loop_
_geom_bond_atom_site_label_1
_geom_bond_atom_site_label_2
_geom_bond_distance
_geom_bond_site_symmetry_2
_geom_bond_publ_flag
O1 C10 1.2261(16) . ?
O2 C8 1.3568(14) . ?
O2 C13 1.4661(13) . ?
N1 C1 1.4679(17) . ?
N1 C2 1.3887(16) . ?
N1 C10 1.3949(17) . ?
C1 H1A 0.9600 . ?
C1 H1B 0.9600 . ?
C1 H1C 0.9600 . ?
C2 C3 1.4043(17) . ?
C2 C7 1.4100(17) . ?
C3 H3 0.9300 . ?
C3 C4 1.374(2) . ?
C4 H4 0.9300 . ?
C4 C5 1.389(2) . ?
C5 H5 0.9300 . ?
C5 C6 1.3785(18) . ?
C6 H6 0.9300 . ?
C6 C7 1.4011(18) . ?
C7 C8 1.4369(16) . ?
C8 C9 1.3628(16) . ?
C9 C10 1.4613(17) . ?
C9 C11 1.4693(16) . ?
C11 C12 1.3377(17) . ?
C11 C14 1.4896(16) . ?
C12 H12 0.9300 . ?
C12 C13 1.5158(16) . ?
C13 C20 1.5280(17) . ?
C13 C26 1.5284(17) . ?
C14 C15 1.3885(17) . ?
C14 C19 1.3860(18) . ?
C15 H15 0.9300 . ?
C15 C16 1.3857(19) . ?
C16 H16 0.9300 . ?
C16 C17 1.372(2) . ?
C17 H17 0.9300 . ?
C17 C18 1.375(2) . ?
C18 H18 0.9300 . ?
C18 C19 1.383(2) . ?
C19 H19 0.9300 . ?
C20 C21 1.3880(18) . ?
C20 C25 1.3878(17) . ?
C21 H21 0.9300 . ?
C21 C22 1.378(2) . ?
C22 H22 0.9300 . ?
C22 C23 1.378(2) . ?
C23 H23 0.9300 . ?
C23 C24 1.379(2) . ?
C24 H24 0.9300 . ?
C24 C25 1.3853(19) . ?
C25 H25 0.9300 . ?
C26 C27 1.3803(18) . ?
C26 C31 1.3862(19) . ?
C27 H27 0.9300 . ?
C27 C28 1.391(2) . ?
C28 H28 0.9300 . ?
C28 C29 1.362(2) . ?
C29 H29 0.9300 . ?
C29 C30 1.375(3) . ?
C30 H30 0.9300 . ?
C30 C31 1.385(2) . ?
C31 H31 0.9300 . ?

loop_
_geom_torsion_atom_site_label_1
_geom_torsion_atom_site_label_2
_geom_torsion_atom_site_label_3
_geom_torsion_atom_site_label_4
_geom_torsion
_geom_torsion_site_symmetry_1
_geom_torsion_site_symmetry_2
_geom_torsion_site_symmetry_3
_geom_torsion_site_symmetry_4
_geom_torsion_publ_flag
O2 C8 C9 C10 -178.35(11) . . . . ?
O2 C8 C9 C11 3.99(17) . . . . ?
O2 C13 C20 C21 -166.20(11) . . . . ?
O2 C13 C20 C25 15.80(15) . . . . ?
O2 C13 C26 C27 -121.53(12) . . . . ?
O2 C13 C26 C31 57.11(14) . . . . ?
N1 C2 C3 C4 179.83(12) . . . . ?
N1 C2 C7 C6 -179.76(11) . . . . ?
N1 C2 C7 C8 -1.60(17) . . . . ?
C1 N1 C2 C3 -4.92(19) . . . . ?
C1 N1 C2 C7 175.60(12) . . . . ?
C1 N1 C10 O1 9.8(2) . . . . ?
C1 N1 C10 C9 -168.84(12) . . . . ?
C2 N1 C10 O1 -168.98(13) . . . . ?
C2 N1 C10 C9 12.35(18) . . . . ?
C2 C3 C4 C5 -0.1(2) . . . . ?
C2 C7 C8 O2 -174.88(10) . . . . ?
C2 C7 C8 C9 1.31(17) . . . . ?
C3 C2 C7 C6 0.75(18) . . . . ?
C3 C2 C7 C8 178.90(11) . . . . ?
C3 C4 C5 C6 0.8(2) . . . . ?
C4 C5 C6 C7 -0.8(2) . . . . ?
C5 C6 C7 C2 -0.02(19) . . . . ?
C5 C6 C7 C8 -178.08(12) . . . . ?
C6 C7 C8 O2 3.22(17) . . . . ?
C6 C7 C8 C9 179.42(12) . . . . ?
C7 C2 C3 C4 -0.7(2) . . . . ?
C7 C8 C9 C10 5.73(18) . . . . ?
C7 C8 C9 C11 -171.93(10) . . . . ?
C8 O2 C13 C12 -41.42(13) . . . . ?
C8 O2 C13 C20 79.96(12) . . . . ?
C8 O2 C13 C26 -159.61(9) . . . . ?
C8 C9 C10 O1 169.18(13) . . . . ?
C8 C9 C10 N1 -12.19(18) . . . . ?
C8 C9 C11 C12 -15.75(17) . . . . ?
C8 C9 C11 C14 157.73(11) . . . . ?
C9 C11 C12 C13 -3.20(18) . . . . ?
C9 C11 C14 C15 132.63(13) . . . . ?
C9 C11 C14 C19 -49.49(17) . . . . ?
C10 N1 C2 C3 173.85(12) . . . . ?
C10 N1 C2 C7 -5.63(18) . . . . ?
C10 C9 C11 C12 166.66(12) . . . . ?
C10 C9 C11 C14 -19.87(18) . . . . ?
C11 C9 C10 O1 -13.3(2) . . . . ?
C11 C9 C10 N1 165.37(11) . . . . ?
C11 C12 C13 O2 30.36(16) . . . . ?
C11 C12 C13 C20 -89.54(14) . . . . ?
C11 C12 C13 C26 143.78(12) . . . . ?
C11 C14 C15 C16 178.60(12) . . . . ?
C11 C14 C19 C18 -177.92(13) . . . . ?
C12 C11 C14 C15 -54.07(18) . . . . ?
C12 C11 C14 C19 123.81(14) . . . . ?
C12 C13 C20 C21 -46.14(15) . . . . ?
C12 C13 C20 C25 135.87(12) . . . . ?
C12 C13 C26 C27 121.62(13) . . . . ?
C12 C13 C26 C31 -59.73(15) . . . . ?
C13 O2 C8 C7 -157.17(10) . . . . ?
C13 O2 C8 C9 26.63(16) . . . . ?
C13 C20 C21 C22 -177.26(13) . . . . ?
C13 C20 C25 C24 177.82(12) . . . . ?
C13 C26 C27 C28 177.24(13) . . . . ?
C13 C26 C31 C30 -177.63(14) . . . . ?
C14 C11 C12 C13 -176.72(11) . . . . ?
C14 C15 C16 C17 -0.8(2) . . . . ?
C15 C14 C19 C18 0.0(2) . . . . ?
C15 C16 C17 C18 0.2(2) . . . . ?
C16 C17 C18 C19 0.5(3) . . . . ?
C17 C18 C19 C14 -0.6(2) . . . . ?
C19 C14 C15 C16 0.7(2) . . . . ?
C20 C13 C26 C27 -4.04(16) . . . . ?
C20 C13 C26 C31 174.60(12) . . . . ?
C20 C21 C22 C23 -0.6(2) . . . . ?
C21 C20 C25 C24 -0.19(19) . . . . ?
C21 C22 C23 C24 -0.2(2) . . . . ?
C22 C23 C24 C25 0.8(2) . . . . ?
C23 C24 C25 C20 -0.6(2) . . . . ?
C25 C20 C21 C22 0.8(2) . . . . ?
C26 C13 C20 C21 79.42(14) . . . . ?
C26 C13 C20 C25 -98.58(13) . . . . ?
C26 C27 C28 C29 0.6(2) . . . . ?
C27 C26 C31 C30 1.1(2) . . . . ?
C27 C28 C29 C30 0.6(3) . . . . ?
C28 C29 C30 C31 -1.0(3) . . . . ?
C29 C30 C31 C26 0.1(3) . . . . ?
C31 C26 C27 C28 -1.4(2) . . . . ?
